data_4323690
loop_
_publ_author_name
'Sanjay K. Mandal'
'Lawrence Que'

_publ_section_title
;
 Models for Amide Ligation in Nonheme Iron Enzymes
;
_journal_name_full 'Inorganic Chemistry'
_journal_page_first 5424
_journal_page_last 5425
_journal_paper_doi 10.1021/ic970541y
_journal_volume 36
_journal_year 1997
_chemical_compound_source 'S. Mandal/ Prof. L. Que, Jr.'
_chemical_formula_sum 'C43 H51 B Fe N4 O6'
_chemical_formula_weight 786.54
_chemical_name_common 96302
_chemical_name_systematic
;
 ?
;
_space_group_IT_number 14
_symmetry_cell_setting monoclinic
_symmetry_space_group_name_Hall '-P 2ybc'
_symmetry_space_group_name_H-M 'P 1 21/c 1'
_atom_sites_solution_hydrogens geom
_atom_sites_solution_primary direct
_atom_sites_solution_secondary difmap
_audit_creation_method SHELXL
_cell_angle_alpha 90.00
_cell_angle_beta 105.936(2)
_cell_angle_gamma 90.00
_cell_formula_units_Z 4
_cell_length_a 17.4278(13)
_cell_length_b 9.0809(7)
_cell_length_c 27.361(2)
_cell_measurement_reflns_used 3180
_cell_measurement_temperature 173(2)
_cell_volume 4163.7(5)
_computing_structure_refinement 'SHELXL-93 (Sheldrick, 1993)'
_computing_structure_solution 'SHELXS-86 (Sheldrick, 1990)'
_diffrn_ambient_temperature 173(2)
_diffrn_radiation_monochromator graphite
_diffrn_radiation_source 'fine-focus sealed tube'
_diffrn_radiation_type MoK\a
_diffrn_radiation_wavelength 0.71073
_diffrn_reflns_av_R_equivalents 0.0648
_diffrn_reflns_av_sigmaI/netI 0.2314
_diffrn_reflns_limit_h_max 19
_diffrn_reflns_limit_h_min -20
_diffrn_reflns_limit_k_max 10
_diffrn_reflns_limit_k_min 0
_diffrn_reflns_limit_l_max 32
_diffrn_reflns_limit_l_min 0
_diffrn_reflns_number 18717
_diffrn_reflns_theta_max 25.06
_diffrn_reflns_theta_min 1.22
_exptl_absorpt_coefficient_mu 0.413
_exptl_absorpt_correction_T_max 1.0000
_exptl_absorpt_correction_T_min 0.8342
_exptl_absorpt_correction_type SADABS
_exptl_crystal_colour yellow
_exptl_crystal_density_diffrn 1.255
_exptl_crystal_description needle
_exptl_crystal_F_000 1664
_exptl_crystal_size_max 0.50
_exptl_crystal_size_mid 0.04
_exptl_crystal_size_min 0.04
_refine_diff_density_max 0.370
_refine_diff_density_min -0.300
_refine_diff_density_rms 0.120
_refine_ls_extinction_method none
_refine_ls_goodness_of_fit_all 1.059
_refine_ls_goodness_of_fit_obs 1.13
_refine_ls_matrix_type full
_refine_ls_number_parameters 374
_refine_ls_number_reflns 7161
_refine_ls_number_restraints 0
_refine_ls_restrained_S_all 1.059
_refine_ls_restrained_S_obs 1.13
_refine_ls_R_factor_all 0.2439
_refine_ls_R_factor_obs 0.0678
_refine_ls_shift/esd_max 0.009
_refine_ls_shift/esd_mean 0.000
_refine_ls_structure_factor_coef Fsqd
_refine_ls_weighting_details 'w=1/[\s^2^(Fo^2^)+(0.0767P)^2^+0.0000P] where P=(Fo^2^+2Fc^2^)/3'
_refine_ls_weighting_scheme calc
_refine_ls_wR_factor_all 0.2084
_refine_ls_wR_factor_obs 0.1243
_reflns_number_observed 2385
_reflns_number_total 7161
_reflns_observed_criterion >3sigma(I)
_cod_data_source_file ic970541y_1.cif
_cod_data_source_block 1
_cod_depositor_comments
;
The following automatic conversions were performed:

'_refine_ls_weighting_scheme' value 'calc
w=1/[\s^2^(Fo^2^)+(0.0767P)^2^+0.0000P] where P=(Fo^2^+2Fc^2^)/3' was
changed to 'calc'. New tag '_refine_ls_weighting_details' was
created. The value of the new tag was set to
'w=1/[\s^2^(Fo^2^)+(0.0767P)^2^+0.0000P] where P=(Fo^2^+2Fc^2^)/3'.

Automatic conversion script
Id: cif_fix_values 3143 2015-03-26 13:38:13Z robertas 
;
_cod_database_code 4323690

loop_
_symmetry_equiv_pos_as_xyz
'x, y, z'
'-x, y+1/2, -z+1/2'
'-x, -y, -z'
'x, -y-1/2, z-1/2'

loop_
_atom_site_aniso_label
_atom_site_aniso_U_11
_atom_site_aniso_U_22
_atom_site_aniso_U_33
_atom_site_aniso_U_23
_atom_site_aniso_U_13
_atom_site_aniso_U_12
Fe1 0.0283(6) 0.0312(7) 0.0233(6) 0.0035(6) 0.0068(5) -0.0001(6)
N1 0.024(4) 0.028(4) 0.024(3) 0.002(3) 0.008(3) 0.004(3)
N2 0.040(4) 0.034(4) 0.032(4) -0.001(3) 0.005(3) 0.010(4)
N3 0.029(4) 0.030(4) 0.027(4) 0.004(3) 0.006(3) -0.013(3)
N4 0.029(4) 0.032(4) 0.030(4) 0.001(3) 0.003(3) -0.001(3)
O1 0.035(3) 0.039(4) 0.017(3) 0.000(3) 0.006(3) 0.007(3)
O2 0.042(3) 0.057(4) 0.024(3) 0.005(3) 0.011(3) 0.006(3)
O3 0.033(4) 0.068(4) 0.051(4) 0.011(3) 0.012(3) 0.014(3)
O4 0.034(3) 0.039(4) 0.040(3) 0.007(3) 0.000(3) -0.005(3)
C1 0.035(5) 0.032(5) 0.029(4) 0.004(4) 0.016(4) 0.013(4)
C2 0.022(4) 0.022(5) 0.034(5) -0.002(4) 0.006(4) -0.007(4)
C3 0.043(5) 0.018(4) 0.026(4) -0.005(4) 0.006(4) 0.008(4)
C4 0.030(5) 0.023(5) 0.028(5) -0.002(4) 0.005(4) -0.002(4)
C5 0.035(5) 0.025(5) 0.033(5) -0.003(4) 0.006(4) 0.001(4)
C6 0.033(5) 0.041(6) 0.037(5) 0.008(4) -0.002(4) -0.004(4)
C7 0.037(5) 0.062(7) 0.042(6) 0.005(5) 0.008(5) -0.018(5)
C8 0.033(5) 0.067(7) 0.023(4) -0.002(4) 0.009(4) -0.022(5)
C9 0.043(5) 0.032(5) 0.025(4) -0.001(4) 0.018(4) 0.005(4)
C10 0.030(5) 0.030(5) 0.030(5) -0.002(4) 0.006(4) 0.010(4)
C11 0.037(5) 0.032(5) 0.041(5) 0.009(4) 0.017(5) 0.004(4)
C12 0.030(5) 0.027(5) 0.062(6) 0.003(5) 0.024(5) 0.003(4)
C13 0.027(5) 0.041(6) 0.059(6) -0.002(5) 0.017(5) -0.007(4)
C14 0.032(5) 0.041(5) 0.019(4) 0.000(4) 0.001(4) 0.001(4)
C15 0.040(6) 0.041(6) 0.033(5) 0.011(4) 0.008(5) -0.009(5)
C16 0.066(7) 0.080(7) 0.029(5) 0.026(5) 0.007(5) -0.002(6)
C17 0.040(6) 0.044(6) 0.109(9) 0.014(6) -0.012(6) -0.009(5)
O1S 0.066(5) 0.067(5) 0.067(4) -0.001(4) 0.036(4) 0.000(4)
C1S 0.070(8) 0.128(11) 0.071(7) 0.030(7) 0.045(7) 0.012(7)
O2S 0.070(5) 0.077(5) 0.055(4) -0.001(4) 0.029(4) 0.017(4)
C2S 0.072(8) 0.133(11) 0.072(8) 0.008(7) 0.033(7) 0.032(8)

loop_
_atom_site_label
_atom_site_type_symbol
_atom_site_fract_x
_atom_site_fract_y
_atom_site_fract_z
_atom_site_U_iso_or_equiv
_atom_site_thermal_displace_type
_atom_site_occupancy
_atom_site_calc_flag
_atom_site_refinement_flags
_atom_site_disorder_group
Fe1 Fe 0.35779(7) 0.20150(12) -0.06889(4) 0.0276(3) Uani 1 d . .
N1 N 0.3441(3) 0.2386(6) -0.1534(2) 0.025(2) Uani 1 d . .
N2 N 0.2415(4) 0.5764(7) -0.1399(2) 0.036(2) Uani 1 d . .
H2A H 0.2231(4) 0.6238(7) -0.1175(2) 0.044 Uiso 1 calc R .
H2B H 0.2263(4) 0.6025(7) -0.1721(2) 0.044 Uiso 1 calc R .
N3 N 0.2318(4) 0.1478(6) -0.1063(2) 0.029(2) Uani 1 d . .
N4 N 0.4735(3) 0.2785(7) -0.0739(2) 0.031(2) Uani 1 d . .
O1 O 0.3146(3) 0.4265(5) -0.0807(2) 0.0304(13) Uani 1 d . .
O2 O 0.3388(3) 0.2055(6) 0.0009(2) 0.0407(14) Uani 1 d . .
O3 O 0.4600(3) 0.1171(6) 0.0321(2) 0.051(2) Uani 1 d . .
O4 O 0.3940(3) -0.0190(6) -0.0771(2) 0.0394(14) Uani 1 d . .
H100 H 0.4468(3) -0.0320(6) -0.0523(2) 0.047 Uiso 1 d R .
C1 C 0.3221(5) 0.3926(8) -0.1661(3) 0.030(2) Uani 1 d . .
H1A H 0.2804(5) 0.3967(8) -0.1989(3) 0.037 Uiso 1 calc R .
H1B H 0.3694(5) 0.4468(8) -0.1701(3) 0.037 Uiso 1 calc R .
C2 C 0.2915(4) 0.4672(8) -0.1254(3) 0.027(2) Uani 1 d . .
C3 C 0.2799(4) 0.1372(8) -0.1801(3) 0.030(2) Uani 1 d . .
H3A H 0.3007(4) 0.0352(8) -0.1774(3) 0.036 Uiso 1 calc R .
H3B H 0.2619(4) 0.1636(8) -0.2166(3) 0.036 Uiso 1 calc R .
C4 C 0.2103(5) 0.1451(8) -0.1576(3) 0.027(2) Uani 1 d . .
C5 C 0.1329(5) 0.1503(8) -0.1856(3) 0.032(2) Uani 1 d . .
H5A H 0.1198(5) 0.1474(8) -0.2216(3) 0.038 Uiso 1 calc R .
C6 C 0.0733(5) 0.1599(8) -0.1611(3) 0.040(2) Uani 1 d . .
H6A H 0.0189(5) 0.1674(8) -0.1801(3) 0.047 Uiso 1 calc R .
C7 C 0.0943(5) 0.1585(9) -0.1089(3) 0.047(2) Uani 1 d . .
H7A H 0.0546(5) 0.1613(9) -0.0911(3) 0.057 Uiso 1 calc R .
C8 C 0.1737(5) 0.1528(9) -0.0830(3) 0.041(2) Uani 1 d . .
H8A H 0.1880(5) 0.1524(9) -0.0469(3) 0.049 Uiso 1 calc R .
C9 C 0.4225(4) 0.2033(8) -0.1616(3) 0.032(2) Uani 1 d . .
H9A H 0.4249(4) 0.2405(8) -0.1952(3) 0.038 Uiso 1 calc R .
H9B H 0.4304(4) 0.0953(8) -0.1609(3) 0.038 Uiso 1 calc R .
C10 C 0.4868(4) 0.2746(8) -0.1201(3) 0.030(2) Uani 1 d . .
C11 C 0.5562(5) 0.3346(8) -0.1279(3) 0.035(2) Uani 1 d . .
H11A H 0.5657(5) 0.3284(8) -0.1604(3) 0.043 Uiso 1 calc R .
C12 C 0.6109(5) 0.4031(8) -0.0884(3) 0.038(2) Uani 1 d . .
H12A H 0.6580(5) 0.4461(8) -0.0931(3) 0.045 Uiso 1 calc R .
C13 C 0.5950(5) 0.4071(8) -0.0418(3) 0.041(2) Uani 1 d . .
H13A H 0.6316(5) 0.4536(8) -0.0138(3) 0.050 Uiso 1 calc R .
C14 C 0.5265(5) 0.3441(8) -0.0355(3) 0.032(2) Uani 1 d . .
H14A H 0.5167(5) 0.3475(8) -0.0030(3) 0.038 Uiso 1 calc R .
C15 C 0.3953(5) 0.1544(9) 0.0379(3) 0.038(2) Uani 1 d . .
C16 C 0.3781(5) 0.1442(10) 0.0887(3) 0.060(3) Uani 1 d . .
H16A H 0.3237(5) 0.1788(10) 0.0856(3) 0.090 Uiso 1 calc R .
H16B H 0.4162(5) 0.2054(10) 0.1134(3) 0.090 Uiso 1 calc R .
H16C H 0.3832(5) 0.0416(10) 0.1002(3) 0.090 Uiso 1 calc R .
C17 C 0.3469(5) -0.1402(10) -0.0708(4) 0.070(3) Uani 1 d . .
H17A H 0.3716(19) -0.2316(11) -0.0781(21) 0.106 Uiso 1 calc R .
H17B H 0.2934(12) -0.1309(34) -0.0941(16) 0.106 Uiso 1 calc R .
H17C H 0.3432(28) -0.1424(37) -0.0357(7) 0.106 Uiso 1 calc R .
B1 B -0.2175(5) 0.2279(9) -0.1958(3) 0.029(2) Uiso 1 d . .
C20 C -0.1846(4) 0.1575(7) -0.1387(3) 0.027(2) Uiso 1 d . .
C21 C -0.2301(5) 0.1792(9) -0.1036(3) 0.045(2) Uiso 1 d . .
H21A H -0.2795(5) 0.2301(9) -0.1147(3) 0.054 Uiso 1 calc R .
C22 C -0.2062(6) 0.1299(11) -0.0537(3) 0.059(3) Uiso 1 d . .
H22A H -0.2380(6) 0.1510(11) -0.0314(3) 0.070 Uiso 1 calc R .
C23 C -0.1369(6) 0.0509(11) -0.0364(3) 0.058(3) Uiso 1 d . .
H23A H -0.1214(6) 0.0131(11) -0.0027(3) 0.070 Uiso 1 calc R .
C24 C -0.0902(5) 0.0277(10) -0.0690(3) 0.048(2) Uiso 1 d . .
H24A H -0.0409(5) -0.0233(10) -0.0575(3) 0.057 Uiso 1 calc R .
C25 C -0.1151(5) 0.0791(8) -0.1191(3) 0.036(2) Uiso 1 d . .
H25A H -0.0824(5) 0.0589(8) -0.1409(3) 0.043 Uiso 1 calc R .
C26 C -0.2189(4) 0.4081(8) -0.1872(3) 0.026(2) Uiso 1 d . .
C27 C -0.2892(5) 0.4937(8) -0.1948(3) 0.028(2) Uiso 1 d . .
H27A H -0.3395(5) 0.4466(8) -0.2070(3) 0.033 Uiso 1 calc R .
C28 C -0.2871(5) 0.6442(8) -0.1850(3) 0.030(2) Uiso 1 d . .
H28A H -0.3358(5) 0.6972(8) -0.1906(3) 0.036 Uiso 1 calc R .
C29 C -0.2160(5) 0.7174(9) -0.1675(3) 0.042(2) Uiso 1 d . .
H29A H -0.2154(5) 0.8206(9) -0.1616(3) 0.051 Uiso 1 calc R .
C30 C -0.1451(5) 0.6398(9) -0.1583(3) 0.042(2) Uiso 1 d . .
H30A H -0.0953(5) 0.6885(9) -0.1458(3) 0.051 Uiso 1 calc R .
C31 C -0.1484(5) 0.4878(9) -0.1679(3) 0.038(2) Uiso 1 d . .
H31A H -0.0994(5) 0.4355(9) -0.1608(3) 0.046 Uiso 1 calc R .
C32 C -0.3072(4) 0.1734(7) -0.2268(3) 0.023(2) Uiso 1 d . .
C33 C -0.3530(4) 0.0697(8) -0.2089(3) 0.032(2) Uiso 1 d . .
H33A H -0.3301(4) 0.0209(8) -0.1775(3) 0.038 Uiso 1 calc R .
C34 C -0.4315(5) 0.0368(10) -0.2363(4) 0.049(3) Uiso 1 d . .
H34A H -0.4608(5) -0.0340(10) -0.2232(4) 0.059 Uiso 1 calc R .
C35 C -0.4668(5) 0.1049(10) -0.2816(4) 0.045(2) Uiso 1 d . .
H35A H -0.5206(5) 0.0834(10) -0.2995(4) 0.054 Uiso 1 calc R .
C36 C -0.4234(5) 0.2049(9) -0.3007(3) 0.042(2) Uiso 1 d . .
H36A H -0.4470(5) 0.2527(9) -0.3321(3) 0.051 Uiso 1 calc R .
C37 C -0.3449(5) 0.2363(8) -0.2741(3) 0.031(2) Uiso 1 d . .
H37A H -0.3155(5) 0.3031(8) -0.2887(3) 0.037 Uiso 1 calc R .
C38 C -0.1583(4) 0.1876(8) -0.2315(2) 0.025(2) Uiso 1 d . .
C39 C -0.1289(4) 0.2904(8) -0.2601(3) 0.027(2) Uiso 1 d . .
H39A H -0.1443(4) 0.3904(8) -0.2590(3) 0.032 Uiso 1 calc R .
C40 C -0.0787(5) 0.2545(9) -0.2898(3) 0.038(2) Uiso 1 d . .
H40A H -0.0615(5) 0.3287(9) -0.3089(3) 0.045 Uiso 1 calc R .
C41 C -0.0535(4) 0.1093(10) -0.2915(3) 0.035(2) Uiso 1 d . .
H41A H -0.0178(4) 0.0828(10) -0.3107(3) 0.042 Uiso 1 calc R .
C42 C -0.0824(4) 0.0060(9) -0.2643(3) 0.032(2) Uiso 1 d . .
H42A H -0.0658(4) -0.0936(9) -0.2647(3) 0.039 Uiso 1 calc R .
C43 C -0.1343(4) 0.0421(8) -0.2366(3) 0.028(2) Uiso 1 d . .
H43A H -0.1549(4) -0.0344(8) -0.2202(3) 0.033 Uiso 1 calc R .
O1S O 0.2244(4) 0.4369(7) 0.0060(2) 0.063(2) Uani 1 d . .
H1S1 H 0.2553(40) 0.3678(41) 0.0038(28) 0.076 Uiso 1 calc R .
C1S C 0.1794(6) 0.3962(12) 0.0387(4) 0.084(4) Uani 1 d . .
H2S1 H 0.2096(6) 0.3254(12) 0.0637(4) 0.127 Uiso 1 calc R .
H3S1 H 0.1293(6) 0.3511(12) 0.0191(4) 0.127 Uiso 1 calc R .
H4S1 H 0.1676(6) 0.4837(12) 0.0563(4) 0.127 Uiso 1 calc R .
O2S O 0.1763(4) 0.6684(7) -0.0603(2) 0.065(2) Uani 1 d . .
H1S2 H 0.1938(9) 0.5878(43) -0.0466(33) 0.078 Uiso 1 calc R .
C2S C 0.0927(6) 0.6749(13) -0.0677(4) 0.090(4) Uani 1 d . .
H2S2 H 0.0673(6) 0.5911(13) -0.0886(4) 0.135 Uiso 1 calc R .
H3S2 H 0.0719(6) 0.7670(13) -0.0850(4) 0.135 Uiso 1 calc R .
H4S2 H 0.0809(6) 0.6710(13) -0.0347(4) 0.135 Uiso 1 calc R .

loop_
_atom_type_symbol
_atom_type_description
_atom_type_scat_dispersion_real
_atom_type_scat_dispersion_imag
_atom_type_scat_source
C C 0.0033 0.0016 'International Tables Vol C Tables 4.2.6.8 and 6.1.1.4'
H H 0.0000 0.0000 'International Tables Vol C Tables 4.2.6.8 and 6.1.1.4'
B B 0.0013 0.0007 'International Tables Vol C Tables 4.2.6.8 and 6.1.1.4'
N N 0.0061 0.0033 'International Tables Vol C Tables 4.2.6.8 and 6.1.1.4'
O O 0.0106 0.0060 'International Tables Vol C Tables 4.2.6.8 and 6.1.1.4'
Fe Fe 0.3463 0.8444 'International Tables Vol C Tables 4.2.6.8 and 6.1.1.4'

loop_
_geom_angle_atom_site_label_1
_geom_angle_atom_site_label_2
_geom_angle_atom_site_label_3
_geom_angle
_geom_angle_site_symmetry_1
_geom_angle_site_symmetry_3
_geom_angle_publ_flag
O2 Fe1 O4 104.3(2) . . ?
O2 Fe1 O1 89.1(2) . . ?
O4 Fe1 O1 165.9(2) . . ?
O2 Fe1 N4 116.6(2) . . ?
O4 Fe1 N4 89.4(2) . . ?
O1 Fe1 N4 88.7(2) . . ?
O2 Fe1 N3 92.4(2) . . ?
O4 Fe1 N3 91.7(2) . . ?
O1 Fe1 N3 83.0(2) . . ?
N4 Fe1 N3 149.7(2) . . ?
O2 Fe1 N1 162.4(2) . . ?
O4 Fe1 N1 89.0(2) . . ?
O1 Fe1 N1 77.0(2) . . ?
N4 Fe1 N1 74.3(2) . . ?
N3 Fe1 N1 75.5(2) . . ?
C1 N1 C3 111.4(6) . . ?
C1 N1 C9 111.3(6) . . ?
C3 N1 C9 113.4(5) . . ?
C1 N1 Fe1 109.1(4) . . ?
C3 N1 Fe1 105.2(4) . . ?
C9 N1 Fe1 106.1(4) . . ?
C8 N3 C4 117.8(6) . . ?
C8 N3 Fe1 124.0(5) . . ?
C4 N3 Fe1 116.2(5) . . ?
C14 N4 C10 119.4(6) . . ?
C14 N4 Fe1 123.2(5) . . ?
C10 N4 Fe1 116.9(5) . . ?
C2 O1 Fe1 115.8(5) . . ?
C15 O2 Fe1 116.6(5) . . ?
C17 O4 Fe1 121.4(5) . . ?
N1 C1 C2 112.0(6) . . ?
O1 C2 N2 122.5(7) . . ?
O1 C2 C1 120.4(7) . . ?
N2 C2 C1 117.1(7) . . ?
N1 C3 C4 110.8(5) . . ?
N3 C4 C5 122.3(7) . . ?
N3 C4 C3 113.7(7) . . ?
C5 C4 C3 123.9(7) . . ?
C4 C5 C6 119.4(7) . . ?
C7 C6 C5 118.7(8) . . ?
C8 C7 C6 118.8(8) . . ?
N3 C8 C7 123.0(7) . . ?
N1 C9 C10 108.7(5) . . ?
N4 C10 C11 120.8(7) . . ?
N4 C10 C9 115.7(7) . . ?
C11 C10 C9 123.4(7) . . ?
C12 C11 C10 119.9(7) . . ?
C13 C12 C11 117.9(7) . . ?
C12 C13 C14 120.4(8) . . ?
N4 C14 C13 121.6(7) . . ?
O3 C15 O2 121.7(7) . . ?
O3 C15 C16 121.7(8) . . ?
O2 C15 C16 116.6(7) . . ?
C32 B1 C20 114.1(6) . . ?
C32 B1 C38 107.0(6) . . ?
C20 B1 C38 111.6(6) . . ?
C32 B1 C26 108.8(6) . . ?
C20 B1 C26 105.3(6) . . ?
C38 B1 C26 110.0(6) . . ?
C25 C20 C21 113.8(7) . . ?
C25 C20 B1 127.6(7) . . ?
C21 C20 B1 118.6(7) . . ?
C22 C21 C20 123.3(8) . . ?
C23 C22 C21 120.4(9) . . ?
C22 C23 C24 118.5(8) . . ?
C23 C24 C25 120.2(8) . . ?
C20 C25 C24 123.8(8) . . ?
C31 C26 C27 114.0(6) . . ?
C31 C26 B1 121.3(7) . . ?
C27 C26 B1 124.6(7) . . ?
C28 C27 C26 122.3(7) . . ?
C29 C28 C27 121.1(8) . . ?
C28 C29 C30 119.5(8) . . ?
C29 C30 C31 118.6(8) . . ?
C26 C31 C30 124.5(8) . . ?
C37 C32 C33 115.4(7) . . ?
C37 C32 B1 119.5(6) . . ?
C33 C32 B1 125.1(7) . . ?
C34 C33 C32 121.3(8) . . ?
C35 C34 C33 121.3(8) . . ?
C34 C35 C36 119.0(8) . . ?
C35 C36 C37 120.1(8) . . ?
C36 C37 C32 122.9(7) . . ?
C39 C38 C43 114.0(7) . . ?
C39 C38 B1 124.6(7) . . ?
C43 C38 B1 121.4(6) . . ?
C40 C39 C38 123.8(7) . . ?
C39 C40 C41 119.8(7) . . ?
C42 C41 C40 117.4(7) . . ?
C43 C42 C41 122.1(8) . . ?
C42 C43 C38 122.7(7) . . ?

loop_
_geom_bond_atom_site_label_1
_geom_bond_atom_site_label_2
_geom_bond_distance
_geom_bond_site_symmetry_2
_geom_bond_publ_flag
Fe1 O2 2.024(5) . ?
Fe1 O4 2.130(5) . ?
Fe1 O1 2.170(5) . ?
Fe1 N4 2.174(6) . ?
Fe1 N3 2.208(6) . ?
Fe1 N1 2.285(5) . ?
N1 C1 1.466(8) . ?
N1 C3 1.478(8) . ?
N1 C9 1.479(8) . ?
N2 C2 1.307(9) . ?
N3 C8 1.337(8) . ?
N3 C4 1.350(8) . ?
N4 C14 1.334(8) . ?
N4 C10 1.348(8) . ?
O1 C2 1.235(8) . ?
O2 C15 1.289(9) . ?
O3 C15 1.230(9) . ?
O4 C17 1.412(9) . ?
C1 C2 1.520(9) . ?
C3 C4 1.505(9) . ?
C4 C5 1.357(9) . ?
C5 C6 1.385(9) . ?
C6 C7 1.374(10) . ?
C7 C8 1.370(10) . ?
C9 C10 1.504(10) . ?
C10 C11 1.394(10) . ?
C11 C12 1.378(10) . ?
C12 C13 1.376(10) . ?
C13 C14 1.377(10) . ?
C15 C16 1.503(10) . ?
B1 C32 1.638(11) . ?
B1 C20 1.640(11) . ?
B1 C38 1.643(11) . ?
B1 C26 1.655(11) . ?
C20 C25 1.380(10) . ?
C20 C21 1.418(9) . ?
C21 C22 1.386(11) . ?
C22 C23 1.373(12) . ?
C23 C24 1.380(11) . ?
C24 C25 1.399(10) . ?
C26 C31 1.398(10) . ?
C26 C27 1.418(10) . ?
C27 C28 1.391(9) . ?
C28 C29 1.372(10) . ?
C29 C30 1.383(11) . ?
C30 C31 1.404(10) . ?
C32 C37 1.403(9) . ?
C32 C33 1.406(9) . ?
C33 C34 1.400(10) . ?
C34 C35 1.371(11) . ?
C35 C36 1.375(11) . ?
C36 C37 1.391(10) . ?
C38 C39 1.402(9) . ?
C38 C43 1.404(9) . ?
C39 C40 1.387(9) . ?
C40 C41 1.395(10) . ?
C41 C42 1.377(10) . ?
C42 C43 1.370(9) . ?
O1S C1S 1.391(9) . ?
O2S C2S 1.417(10) . ?

loop_
_geom_torsion_atom_site_label_1
_geom_torsion_atom_site_label_2
_geom_torsion_atom_site_label_3
_geom_torsion_atom_site_label_4
_geom_torsion
_geom_torsion_site_symmetry_1
_geom_torsion_site_symmetry_2
_geom_torsion_site_symmetry_3
_geom_torsion_site_symmetry_4
_geom_torsion_publ_flag
O2 Fe1 N1 C1 43.7(9) . . . . ?
O4 Fe1 N1 C1 -176.7(5) . . . . ?
O1 Fe1 N1 C1 5.3(4) . . . . ?
N4 Fe1 N1 C1 -87.1(5) . . . . ?
N3 Fe1 N1 C1 91.3(5) . . . . ?
O2 Fe1 N1 C3 -75.9(8) . . . . ?
O4 Fe1 N1 C3 63.7(4) . . . . ?
O1 Fe1 N1 C3 -114.3(4) . . . . ?
N4 Fe1 N1 C3 153.3(5) . . . . ?
N3 Fe1 N1 C3 -28.3(4) . . . . ?
O2 Fe1 N1 C9 163.7(6) . . . . ?
O4 Fe1 N1 C9 -56.7(4) . . . . ?
O1 Fe1 N1 C9 125.3(5) . . . . ?
N4 Fe1 N1 C9 32.9(4) . . . . ?
N3 Fe1 N1 C9 -148.7(5) . . . . ?
O2 Fe1 N3 C8 10.7(6) . . . . ?
O4 Fe1 N3 C8 115.1(6) . . . . ?
O1 Fe1 N3 C8 -78.1(6) . . . . ?
N4 Fe1 N3 C8 -153.3(6) . . . . ?
N1 Fe1 N3 C8 -156.4(6) . . . . ?
O2 Fe1 N3 C4 174.3(5) . . . . ?
O4 Fe1 N3 C4 -81.3(5) . . . . ?
O1 Fe1 N3 C4 85.5(5) . . . . ?
N4 Fe1 N3 C4 10.3(8) . . . . ?
N1 Fe1 N3 C4 7.2(5) . . . . ?
O2 Fe1 N4 C14 -8.9(7) . . . . ?
O4 Fe1 N4 C14 -114.6(6) . . . . ?
O1 Fe1 N4 C14 79.4(6) . . . . ?
N3 Fe1 N4 C14 153.2(5) . . . . ?
N1 Fe1 N4 C14 156.2(6) . . . . ?
O2 Fe1 N4 C10 179.3(5) . . . . ?
O4 Fe1 N4 C10 73.6(5) . . . . ?
O1 Fe1 N4 C10 -92.4(5) . . . . ?
N3 Fe1 N4 C10 -18.6(8) . . . . ?
N1 Fe1 N4 C10 -15.6(5) . . . . ?
O2 Fe1 O1 C2 -159.3(5) . . . . ?
O4 Fe1 O1 C2 1.8(11) . . . . ?
N4 Fe1 O1 C2 84.0(5) . . . . ?
N3 Fe1 O1 C2 -66.8(5) . . . . ?
N1 Fe1 O1 C2 9.9(5) . . . . ?
O4 Fe1 O2 C15 50.6(6) . . . . ?
O1 Fe1 O2 C15 -134.1(6) . . . . ?
N4 Fe1 O2 C15 -46.0(6) . . . . ?
N3 Fe1 O2 C15 143.0(6) . . . . ?
N1 Fe1 O2 C15 -171.3(7) . . . . ?
O2 Fe1 O4 C17 54.4(6) . . . . ?
O1 Fe1 O4 C17 -106.1(9) . . . . ?
N4 Fe1 O4 C17 171.7(6) . . . . ?
N3 Fe1 O4 C17 -38.5(6) . . . . ?
N1 Fe1 O4 C17 -114.0(6) . . . . ?
C3 N1 C1 C2 98.7(7) . . . . ?
C9 N1 C1 C2 -133.7(6) . . . . ?
Fe1 N1 C1 C2 -16.9(7) . . . . ?
Fe1 O1 C2 N2 157.2(5) . . . . ?
Fe1 O1 C2 C1 -24.1(8) . . . . ?
N1 C1 C2 O1 28.5(9) . . . . ?
N1 C1 C2 N2 -152.7(6) . . . . ?
C1 N1 C3 C4 -72.2(7) . . . . ?
C9 N1 C3 C4 161.3(6) . . . . ?
Fe1 N1 C3 C4 45.8(6) . . . . ?
C8 N3 C4 C5 1.4(10) . . . . ?
Fe1 N3 C4 C5 -163.2(6) . . . . ?
C8 N3 C4 C3 -179.1(6) . . . . ?
Fe1 N3 C4 C3 16.2(7) . . . . ?
N1 C3 C4 N3 -43.3(8) . . . . ?
N1 C3 C4 C5 136.2(7) . . . . ?
N3 C4 C5 C6 0.5(11) . . . . ?
C3 C4 C5 C6 -178.9(6) . . . . ?
C4 C5 C6 C7 -2.3(11) . . . . ?
C5 C6 C7 C8 2.3(12) . . . . ?
C4 N3 C8 C7 -1.5(11) . . . . ?
Fe1 N3 C8 C7 161.9(6) . . . . ?
C6 C7 C8 N3 -0.4(13) . . . . ?
C1 N1 C9 C10 73.1(7) . . . . ?
C3 N1 C9 C10 -160.4(6) . . . . ?
Fe1 N1 C9 C10 -45.5(6) . . . . ?
C14 N4 C10 C11 1.7(11) . . . . ?
Fe1 N4 C10 C11 173.9(5) . . . . ?
C14 N4 C10 C9 -177.8(6) . . . . ?
Fe1 N4 C10 C9 -5.7(8) . . . . ?
N1 C9 C10 N4 35.9(9) . . . . ?
N1 C9 C10 C11 -143.7(7) . . . . ?
N4 C10 C11 C12 -2.0(11) . . . . ?
C9 C10 C11 C12 177.5(7) . . . . ?
C10 C11 C12 C13 1.1(11) . . . . ?
C11 C12 C13 C14 0.1(11) . . . . ?
C10 N4 C14 C13 -0.5(11) . . . . ?
Fe1 N4 C14 C13 -172.1(6) . . . . ?
C12 C13 C14 N4 -0.4(12) . . . . ?
Fe1 O2 C15 O3 6.1(10) . . . . ?
Fe1 O2 C15 C16 -174.4(5) . . . . ?
C32 B1 C20 C25 124.3(8) . . . . ?
C38 B1 C20 C25 2.9(10) . . . . ?
C26 B1 C20 C25 -116.4(8) . . . . ?
C32 B1 C20 C21 -57.0(9) . . . . ?
C38 B1 C20 C21 -178.4(6) . . . . ?
C26 B1 C20 C21 62.3(8) . . . . ?
C25 C20 C21 C22 1.6(11) . . . . ?
B1 C20 C21 C22 -177.2(8) . . . . ?
C20 C21 C22 C23 -2.5(14) . . . . ?
C21 C22 C23 C24 2.8(14) . . . . ?
C22 C23 C24 C25 -2.5(13) . . . . ?
C21 C20 C25 C24 -1.3(11) . . . . ?
B1 C20 C25 C24 177.4(7) . . . . ?
C23 C24 C25 C20 1.8(12) . . . . ?
C32 B1 C26 C31 -171.3(6) . . . . ?
C20 B1 C26 C31 66.0(9) . . . . ?
C38 B1 C26 C31 -54.4(9) . . . . ?
C32 B1 C26 C27 13.3(10) . . . . ?
C20 B1 C26 C27 -109.5(8) . . . . ?
C38 B1 C26 C27 130.2(7) . . . . ?
C31 C26 C27 C28 1.6(10) . . . . ?
B1 C26 C27 C28 177.3(6) . . . . ?
C26 C27 C28 C29 0.2(11) . . . . ?
C27 C28 C29 C30 -1.4(11) . . . . ?
C28 C29 C30 C31 0.7(11) . . . . ?
C27 C26 C31 C30 -2.3(11) . . . . ?
B1 C26 C31 C30 -178.2(7) . . . . ?
C29 C30 C31 C26 1.3(12) . . . . ?
C20 B1 C32 C37 174.1(6) . . . . ?
C38 B1 C32 C37 -62.0(8) . . . . ?
C26 B1 C32 C37 56.8(8) . . . . ?
C20 B1 C32 C33 -3.4(10) . . . . ?
C38 B1 C32 C33 120.5(7) . . . . ?
C26 B1 C32 C33 -120.7(7) . . . . ?
C37 C32 C33 C34 -2.1(10) . . . . ?
B1 C32 C33 C34 175.5(7) . . . . ?
C32 C33 C34 C35 -0.2(12) . . . . ?
C33 C34 C35 C36 1.4(12) . . . . ?
C34 C35 C36 C37 -0.3(12) . . . . ?
C35 C36 C37 C32 -2.2(12) . . . . ?
C33 C32 C37 C36 3.3(10) . . . . ?
B1 C32 C37 C36 -174.5(7) . . . . ?
C32 B1 C38 C39 104.0(7) . . . . ?
C20 B1 C38 C39 -130.5(7) . . . . ?
C26 B1 C38 C39 -14.1(10) . . . . ?
C32 B1 C38 C43 -74.4(8) . . . . ?
C20 B1 C38 C43 51.1(9) . . . . ?
C26 B1 C38 C43 167.6(6) . . . . ?
C43 C38 C39 C40 -1.8(10) . . . . ?
B1 C38 C39 C40 179.7(7) . . . . ?
C38 C39 C40 C41 -1.3(11) . . . . ?
C39 C40 C41 C42 2.0(11) . . . . ?
C40 C41 C42 C43 0.4(11) . . . . ?
C41 C42 C43 C38 -3.8(11) . . . . ?
C39 C38 C43 C42 4.3(10) . . . . ?
B1 C38 C43 C42 -177.2(6) . . . . ?
